data_4031877
loop_
_publ_author_name
'Saglam, Mehmet F.'
'Alborzi, Ali R.'
'Payne, Alan D.'
'Willis, Anthony C.'
'Paddon-Row, Michael N'
'Sherburn, Michael S.'

_publ_section_title
;
 Synthesis and Diels-Alder Reactivity of Substituted [4]Dendralenes.
;
_journal_issue 4
_journal_name_full 'The Journal of organic chemistry'
_journal_page_first 1461
_journal_page_last 1475
_journal_paper_doi 10.1021/acs.joc.5b02583
_journal_volume 81
_journal_year 2016
_chemical_compound_source local
_chemical_formula_moiety 'C19 H22 N2 O4'
_chemical_formula_sum 'C19 H22 N2 O4'
_chemical_formula_weight 342.39
_space_group_IT_number 14
_symmetry_cell_setting monoclinic
_symmetry_space_group_name_Hall '-P 2yab'
_symmetry_space_group_name_H-M 'P 1 21/a 1'
_atom_sites_solution_hydrogens geom
_atom_sites_solution_primary direct
_audit_creation_date 11-03-23
_audit_creation_method CRYSTALS_ver_14.11
_audit_update_record
;
2011-03-23 - Report on C19 H22 N2 O4 (minor)
             by Anthony C. Willis
             for Mehmet Saglam and Mick Sherburn
2011-03-28 - passes checkcif tests with minor warnings
2015-08-31 - CCDC version
;
_cell_angle_alpha 90
_cell_angle_beta 91.2076(17)
_cell_angle_gamma 90
_cell_formula_units_Z 4
_cell_length_a 8.1469(2)
_cell_length_b 21.0989(6)
_cell_length_c 10.1495(3)
_cell_measurement_reflns_used 21390
_cell_measurement_temperature 200
_cell_measurement_theta_max 27.5
_cell_measurement_theta_min 2.6
_cell_volume 1744.22(8)
_computing_cell_refinement 'DENZO/SCALEPACK (Otwinowski & Minor, 1997)'
_computing_data_collection 'COLLECT (Nonius, 2001).'
_computing_data_reduction 'DENZO/SCALEPACK (Otwinowski & Minor, 1997)'
_computing_molecular_graphics
; 
ORTEP-II (Johnson 1976) in teXsan (MSC, 1992-1997)
;
_computing_publication_material 'CRYSTALS (Betteridge et al., 2003)'
_computing_structure_refinement 'CRYSTALS (Betteridge et al., 2003)'
_computing_structure_solution 'SIR92 (Altomare et al., 1994)'
_diffrn_ambient_temperature 200
_diffrn_measured_fraction_theta_full 0.999
_diffrn_measured_fraction_theta_max 0.999
_diffrn_measurement_device Area
_diffrn_measurement_device_type 'Nonius KappaCCD'
_diffrn_measurement_method '\f & \w scans'
_diffrn_radiation_monochromator graphite
_diffrn_radiation_type 'Mo K\a'
_diffrn_radiation_wavelength 0.71073
_diffrn_reflns_av_R_equivalents 0.063
_diffrn_reflns_limit_h_max 10
_diffrn_reflns_limit_h_min -10
_diffrn_reflns_limit_k_max 25
_diffrn_reflns_limit_k_min -27
_diffrn_reflns_limit_l_max 13
_diffrn_reflns_limit_l_min -13
_diffrn_reflns_number 35199
_diffrn_reflns_theta_full 27.486
_diffrn_reflns_theta_max 27.486
_diffrn_reflns_theta_min 2.681
_diffrn_standards_number 0
_exptl_absorpt_coefficient_mu 0.092
_exptl_absorpt_correction_T_max 1.00
_exptl_absorpt_correction_T_min 0.79
_exptl_absorpt_correction_type multi-scan
_exptl_absorpt_process_details 'DENZO/SCALEPACK (Otwinowski & Minor, 1997)'
_exptl_crystal_colour colourless
_exptl_crystal_density_diffrn 1.304
_exptl_crystal_density_method 'not measured'
_exptl_crystal_description needle
_exptl_crystal_F_000 728
_exptl_crystal_size_max 0.460
_exptl_crystal_size_mid 0.070
_exptl_crystal_size_min 0.040
_refine_diff_density_max 0.38
_refine_diff_density_min -0.40
_refine_ls_extinction_method None
_refine_ls_goodness_of_fit_ref 0.9578
_refine_ls_hydrogen_treatment constr
_refine_ls_matrix_type full
_refine_ls_number_parameters 226
_refine_ls_number_reflns 3999
_refine_ls_number_restraints 0
_refine_ls_R_factor_all 0.0889
_refine_ls_R_factor_gt 0.0478
_refine_ls_shift/su_max 0.0003492
_refine_ls_shift/su_mean 0.0000403
_refine_ls_structure_factor_coef Fsqd
_refine_ls_weighting_details
;
 Method= Modified Sheldrick 
 w=1/[\s^2^(F^2^) + ( 0.05P)^2^ + 0.71P] 
 ,where P=(max(Fo^2^,0) + 2Fc^2^)/3 
;
_refine_ls_weighting_scheme calc
_refine_ls_wR_factor_all 0.1153
_refine_ls_wR_factor_gt 0.0988
_refine_ls_wR_factor_ref 0.1153
_reflns_limit_h_max 10
_reflns_limit_h_min -10
_reflns_limit_k_max 27
_reflns_limit_k_min 0
_reflns_limit_l_max 13
_reflns_limit_l_min 0
_reflns_number_gt 2569
_reflns_number_total 3999
_reflns_threshold_expression I>2.0\s(I)
_oxford_diffrn_Wilson_B_factor 2.76
_oxford_diffrn_Wilson_scale 7.07
_oxford_refine_ls_r_factor_ref 0.0889
_oxford_refine_ls_scale 0.3911(6)
_oxford_reflns_number_all 3999
_oxford_reflns_threshold_expression_ref I>-10.0\s(I)
_oxford_structure_analysis_title '3231451 she1102'
_cod_data_source_file jo5b02583_si_001.cif
_cod_data_source_block compound_41
_cod_depositor_comments
;
The following automatic conversions were performed:

'_symmetry_cell_setting' value 'Monoclinic' changed to 'monoclinic'
according to
/usr/data/users/saulius/crontab/automatic-downloads/current/ACS/lib/dictionaries/cif_core.dic
dictionary named 'cif_core.dic' version 2.4.2 from 2011-04-26.

Automatic conversion script
Id: cif_fix_values 4268 2015-11-12 08:31:59Z antanas 
;
_cod_original_sg_symbol_Hall '-P 2yab '
_cod_original_sg_symbol_H-M 'P 1 21/a 1 '
_cod_database_code 4031877

loop_
_symmetry_equiv_pos_as_xyz
x,y,z
-x,-y,-z
-x+1/2,y+1/2,-z
x+1/2,-y+1/2,z

loop_
_atom_site_label
_atom_site_type_symbol
_atom_site_fract_x
_atom_site_fract_y
_atom_site_fract_z
_atom_site_U_iso_or_equiv
_atom_site_occupancy
_atom_site_adp_type
_atom_site_refinement_flags_posn
C1 C 0.8752(2) 0.65791(8) 0.28727(18) 0.0355 1.0000 Uani .
N2 N 1.03392(16) 0.63957(7) 0.31994(14) 0.0343 1.0000 Uani .
C3 C 1.0407(2) 0.59507(8) 0.41947(17) 0.0307 1.0000 Uani .
C4 C 0.86827(18) 0.57871(8) 0.45889(16) 0.0300 1.0000 Uani .
C5 C 0.84339(19) 0.58818(8) 0.60696(17) 0.0316 1.0000 Uani .
C6 C 0.66309(19) 0.58539(8) 0.63641(17) 0.0299 1.0000 Uani .
C7 C 0.5930(2) 0.54938(8) 0.72787(17) 0.0330 1.0000 Uani .
C8 C 0.4068(2) 0.55033(8) 0.73072(19) 0.0364 1.0000 Uani .
C9 C 0.3440(2) 0.61905(8) 0.73243(17) 0.0344 1.0000 Uani .
C10 C 0.3845(2) 0.64829(9) 0.86439(19) 0.0391 1.0000 Uani .
N11 N 0.48187(17) 0.70104(7) 0.84606(15) 0.0384 1.0000 Uani .
C12 C 0.5100(2) 0.71332(9) 0.71501(19) 0.0389 1.0000 Uani .
C13 C 0.42827(19) 0.66226(8) 0.63176(17) 0.0323 1.0000 Uani .
C14 C 0.55079(19) 0.62470(8) 0.54728(16) 0.0301 1.0000 Uani .
C15 C 0.6472(2) 0.66500(8) 0.45072(17) 0.0330 1.0000 Uani .
C16 C 0.7579(2) 0.62132(8) 0.37113(17) 0.0323 1.0000 Uani .
C17 C 1.1788(2) 0.66595(10) 0.2584(2) 0.0479 1.0000 Uani .
C18 C 0.5453(3) 0.73957(11) 0.9548(2) 0.0558 1.0000 Uani .
C19 C 0.6781(2) 0.50852(9) 0.82539(18) 0.0414 1.0000 Uani .
C20 C 0.7960(2) 0.52486(11) 0.9107(2) 0.0505 1.0000 Uani .
C21 C 0.8692(3) 0.58927(12) 0.9282(2) 0.0627 1.0000 Uani .
O22 O 0.84094(16) 0.69776(7) 0.20539(14) 0.0524 1.0000 Uani .
O23 O 1.16785(14) 0.57390(6) 0.46579(13) 0.0408 1.0000 Uani .
O24 O 0.34240(19) 0.62967(7) 0.97136(14) 0.0589 1.0000 Uani .
O25 O 0.58727(18) 0.75875(7) 0.67737(15) 0.0609 1.0000 Uani .
H41 H 0.8498 0.5342 0.4372 0.0346 1.0000 Uiso R
H51 H 0.8891 0.6305 0.6323 0.0386 1.0000 Uiso R
H52 H 0.9043 0.5552 0.6578 0.0388 1.0000 Uiso R
H81 H 0.3641 0.5281 0.8073 0.0440 1.0000 Uiso R
H82 H 0.3621 0.5294 0.6518 0.0438 1.0000 Uiso R
H91 H 0.2248 0.6198 0.7176 0.0405 1.0000 Uiso R
H131 H 0.3467 0.6832 0.5733 0.0381 1.0000 Uiso R
H141 H 0.4829 0.5948 0.4936 0.0357 1.0000 Uiso R
H151 H 0.7173 0.6961 0.4992 0.0388 1.0000 Uiso R
H152 H 0.5723 0.6887 0.3912 0.0386 1.0000 Uiso R
H161 H 0.6892 0.5965 0.3106 0.0390 1.0000 Uiso R
H171 H 1.2746 0.6553 0.3093 0.0738 1.0000 Uiso R
H172 H 1.1677 0.7095 0.2411 0.0730 1.0000 Uiso R
H173 H 1.1926 0.6467 0.1750 0.0740 1.0000 Uiso R
H181 H 0.5721 0.7798 0.9209 0.0862 1.0000 Uiso R
H182 H 0.4660 0.7446 1.0202 0.0856 1.0000 Uiso R
H183 H 0.6447 0.7219 0.9904 0.0865 1.0000 Uiso R
H191 H 0.6394 0.4660 0.8318 0.0496 1.0000 Uiso R
H201 H 0.8361 0.4923 0.9689 0.0618 1.0000 Uiso R
H211 H 0.8684 0.6006 1.0197 0.0940 1.0000 Uiso R
H212 H 0.8085 0.6218 0.8775 0.0922 1.0000 Uiso R
H213 H 0.9832 0.5900 0.8993 0.0940 1.0000 Uiso R

loop_
_atom_site_aniso_label
_atom_site_aniso_U_11
_atom_site_aniso_U_22
_atom_site_aniso_U_33
_atom_site_aniso_U_23
_atom_site_aniso_U_13
_atom_site_aniso_U_12
C1 0.0407(10) 0.0353(10) 0.0307(9) 0.0011(8) 0.0064(7) 0.0072(8)
N2 0.0332(8) 0.0349(8) 0.0352(8) 0.0046(7) 0.0082(6) 0.0016(6)
C3 0.0323(9) 0.0283(8) 0.0317(9) -0.0017(7) 0.0030(7) 0.0013(7)
C4 0.0290(8) 0.0270(8) 0.0339(10) 0.0005(7) 0.0010(7) 0.0004(7)
C5 0.0301(9) 0.0329(9) 0.0317(9) 0.0016(7) 0.0010(7) 0.0018(7)
C6 0.0298(9) 0.0283(9) 0.0316(9) -0.0029(7) 0.0016(7) 0.0023(7)
C7 0.0345(9) 0.0289(9) 0.0357(10) 0.0010(7) 0.0042(7) -0.0002(7)
C8 0.0350(9) 0.0317(9) 0.0427(11) 0.0026(8) 0.0047(8) -0.0045(7)
C9 0.0264(8) 0.0351(9) 0.0420(10) 0.0027(8) 0.0054(7) -0.0031(7)
C10 0.0369(10) 0.0386(10) 0.0420(11) 0.0022(8) 0.0099(8) 0.0044(8)
N11 0.0370(8) 0.0383(8) 0.0400(9) -0.0072(7) 0.0064(7) -0.0009(7)
C12 0.0344(9) 0.0354(10) 0.0473(12) -0.0033(8) 0.0109(8) -0.0008(8)
C13 0.0278(9) 0.0330(9) 0.0364(10) 0.0016(8) 0.0040(7) 0.0005(7)
C14 0.0269(8) 0.0299(9) 0.0336(9) 0.0012(7) 0.0008(7) -0.0011(7)
C15 0.0294(9) 0.0346(9) 0.0352(10) 0.0060(8) 0.0030(7) 0.0049(7)
C16 0.0330(9) 0.0327(9) 0.0310(9) 0.0005(7) -0.0007(7) 0.0001(7)
C17 0.0436(11) 0.0489(12) 0.0520(13) 0.0124(10) 0.0190(9) 0.0007(9)
C18 0.0531(12) 0.0595(13) 0.0549(14) -0.0215(11) 0.0050(10) -0.0028(10)
C19 0.0432(10) 0.0362(10) 0.0451(11) 0.0126(9) 0.0093(9) 0.0059(8)
C20 0.0485(12) 0.0620(14) 0.0412(11) 0.0158(10) 0.0029(9) 0.0116(10)
C21 0.0647(14) 0.0745(16) 0.0483(13) -0.0029(12) -0.0121(11) 0.0042(12)
O22 0.0558(8) 0.0570(9) 0.0449(8) 0.0215(7) 0.0148(6) 0.0182(7)
O23 0.0308(7) 0.0453(7) 0.0463(8) 0.0065(6) 0.0005(5) 0.0033(6)
O24 0.0819(10) 0.0537(9) 0.0422(8) 0.0034(7) 0.0234(7) -0.0026(8)
O25 0.0735(10) 0.0415(8) 0.0689(10) -0.0111(7) 0.0318(8) -0.0222(7)

loop_
_atom_type_symbol
_atom_type_scat_dispersion_real
_atom_type_scat_dispersion_imag
_atom_type_scat_Cromer_Mann_a1
_atom_type_scat_Cromer_Mann_b1
_atom_type_scat_Cromer_Mann_a2
_atom_type_scat_Cromer_Mann_b2
_atom_type_scat_Cromer_Mann_a3
_atom_type_scat_Cromer_Mann_b3
_atom_type_scat_Cromer_Mann_a4
_atom_type_scat_Cromer_Mann_b4
_atom_type_scat_Cromer_Mann_c
_atom_type_scat_source
C 0.0033 0.0016 2.3100 20.8439 1.0200 10.2075 1.5886 0.5687 0.8650 51.6512 0.2156 'International Tables Vol C 4.2.6.8 and 6.1.1.4'
H 0.0000 0.0000 0.4930 10.5109 0.3229 26.1257 0.1402 3.1424 0.0408 57.7998 0.0030 'International Tables Vol C 4.2.6.8 and 6.1.1.4'
N 0.0061 0.0033 12.2126 0.0057 3.1322 9.8933 2.0125 28.9975 1.1663 0.5826 -11.5290 'International Tables Vol C 4.2.6.8 and 6.1.1.4'
O 0.0106 0.0060 3.0485 13.2771 2.2868 5.7011 1.5463 0.3239 0.8670 32.9089 0.2508 'International Tables Vol C 4.2.6.8 and 6.1.1.4'

loop_
_geom_angle_atom_site_label_1
_geom_angle_atom_site_label_2
_geom_angle_atom_site_label_3
_geom_angle
_geom_angle_publ_flag
N2 C1 C16 108.80(14) yes
N2 C1 O22 124.04(16) yes
C16 C1 O22 127.16(16) yes
C1 N2 C3 112.89(14) yes
C1 N2 C17 123.49(15) yes
C3 N2 C17 123.60(14) yes
N2 C3 C4 109.06(14) yes
N2 C3 O23 123.72(15) yes
C4 C3 O23 127.22(15) yes
C3 C4 C5 111.90(13) yes
C3 C4 C16 104.38(13) yes
C5 C4 C16 113.75(13) yes
C3 C4 H41 107.5 no
C5 C4 H41 108.9 no
C16 C4 H41 110.2 no
C4 C5 C6 109.81(13) yes
C4 C5 H51 108.2 no
C6 C5 H51 110.1 no
C4 C5 H52 110.1 no
C6 C5 H52 110.4 no
H51 C5 H52 108.2 no
C5 C6 C7 126.34(15) yes
C5 C6 C14 115.98(14) yes
C7 C6 C14 117.57(14) yes
C6 C7 C8 116.58(15) yes
C6 C7 C19 126.61(15) yes
C8 C7 C19 116.80(15) yes
C7 C8 C9 110.22(14) yes
C7 C8 H81 112.4 no
C9 C8 H81 108.6 no
C7 C8 H82 109.5 no
C9 C8 H82 108.4 no
H81 C8 H82 107.6 no
C8 C9 C10 109.26(15) yes
C8 C9 C13 113.39(14) yes
C10 C9 C13 104.78(14) yes
C8 C9 H91 110.1 no
C10 C9 H91 109.1 no
C13 C9 H91 110.0 no
C9 C10 N11 109.04(15) yes
C9 C10 O24 127.16(17) yes
N11 C10 O24 123.80(18) yes
C10 N11 C12 112.87(15) yes
C10 N11 C18 122.89(17) yes
C12 N11 C18 124.23(16) yes
N11 C12 C13 108.94(15) yes
N11 C12 O25 123.37(17) yes
C13 C12 O25 127.68(18) yes
C9 C13 C12 104.33(14) yes
C9 C13 C14 111.46(13) yes
C12 C13 C14 113.10(13) yes
C9 C13 H131 111.1 no
C12 C13 H131 107.5 no
C14 C13 H131 109.3 no
C13 C14 C6 109.69(13) yes
C13 C14 C15 114.64(13) yes
C6 C14 C15 111.99(13) yes
C13 C14 H141 105.7 no
C6 C14 H141 107.6 no
C15 C14 H141 106.8 no
C14 C15 C16 108.67(13) yes
C14 C15 H151 110.4 no
C16 C15 H151 108.7 no
C14 C15 H152 110.8 no
C16 C15 H152 110.2 no
H151 C15 H152 108.1 no
C4 C16 C15 112.88(14) yes
C4 C16 C1 104.85(13) yes
C15 C16 C1 112.17(14) yes
C4 C16 H161 111.7 no
C15 C16 H161 108.6 no
C1 C16 H161 106.4 no
N2 C17 H171 109.8 no
N2 C17 H172 112.2 no
H171 C17 H172 114.0 no
N2 C17 H173 109.4 no
H171 C17 H173 105.8 no
H172 C17 H173 105.3 no
N11 C18 H181 107.9 no
N11 C18 H182 111.1 no
H181 C18 H182 108.8 no
N11 C18 H183 110.6 no
H181 C18 H183 106.8 no
H182 C18 H183 111.5 no
C7 C19 C20 127.63(18) yes
C7 C19 H191 116.4 no
C20 C19 H191 115.9 no
C19 C20 C21 126.62(19) yes
C19 C20 H201 116.7 no
C21 C20 H201 116.6 no
C20 C21 H211 109.3 no
C20 C21 H212 112.2 no
H211 C21 H212 108.6 no
C20 C21 H213 110.9 no
H211 C21 H213 108.1 no
H212 C21 H213 107.6 no

loop_
_geom_bond_atom_site_label_1
_geom_bond_atom_site_label_2
_geom_bond_distance
_geom_bond_publ_flag
C1 N2 1.383(2) yes
C1 C16 1.506(2) yes
C1 O22 1.211(2) yes
N2 C3 1.379(2) yes
N2 C17 1.458(2) yes
C3 C4 1.509(2) yes
C3 O23 1.2136(19) yes
C4 C5 1.534(2) yes
C4 C16 1.542(2) yes
C4 H41 0.976 no
C5 C6 1.506(2) yes
C5 H51 1.000 no
C5 H52 0.992 no
C6 C7 1.337(2) yes
C6 C14 1.519(2) yes
C7 C8 1.518(2) yes
C7 C19 1.475(2) yes
C8 C9 1.538(2) yes
C8 H81 0.978 no
C8 H82 0.978 no
C9 C10 1.505(3) yes
C9 C13 1.542(2) yes
C9 H91 0.979 no
C10 N11 1.382(2) yes
C10 O24 1.211(2) yes
N11 C12 1.379(2) yes
N11 C18 1.457(2) yes
C12 C13 1.515(2) yes
C12 O25 1.213(2) yes
C13 C14 1.548(2) yes
C13 H131 0.986 no
C14 C15 1.528(2) yes
C14 H141 0.993 no
C15 C16 1.531(2) yes
C15 H151 0.993 no
C15 H152 0.987 no
C16 H161 0.975 no
C17 H171 0.954 no
C17 H172 0.939 no
C17 H173 0.948 no
C18 H181 0.944 no
C18 H182 0.942 no
C18 H183 0.956 no
C19 C20 1.325(3) yes
C19 H191 0.953 no
C20 C21 1.493(3) yes
C20 H201 0.958 no
C21 H211 0.959 no
C21 H212 0.984 no
C21 H213 0.980 no

loop_
_geom_contact_atom_site_label_1
_geom_contact_atom_site_label_2
_geom_contact_distance
_geom_contact_site_symmetry_2
_geom_contact_publ_flag
O22 C17 3.214(2) 4_465 no
O22 C18 3.342(3) 4_564 no
O22 C18 3.576(3) 1_554 no
O23 C9 3.182(2) 1_655 no
O23 C13 3.266(2) 1_655 no
O23 C8 3.324(2) 1_655 no
O23 C4 3.324(2) 2_766 no
O23 C14 3.385(2) 1_655 no
O23 C5 3.499(2) 2_766 no
O24 C17 3.319(2) 1_456 no
O24 C19 3.578(2) 2_667 no
O25 C13 3.281(2) 4_565 no
O25 C9 3.359(2) 4_565 no
O25 C12 3.507(2) 4_565 no

loop_
_geom_torsion_atom_site_label_1
_geom_torsion_atom_site_label_2
_geom_torsion_atom_site_label_3
_geom_torsion_atom_site_label_4
_geom_torsion
_geom_torsion_publ_flag
O22 C1 N2 C3 177.7(2) no
O22 C1 N2 C17 -0.5(3) no
O22 C1 C16 C4 -178.8(2) no
O22 C1 C16 C15 -55.9(2) no
O23 C3 N2 C1 -177.8(2) no
O23 C3 N2 C17 0.4(3) no
O23 C3 C4 C5 54.6(2) no
O23 C3 C4 C16 178.0(2) no
O24 C10 N11 C12 -178.7(2) no
O24 C10 N11 C18 0.5(3) no
O24 C10 C9 C8 -58.4(2) no
O24 C10 C9 C13 179.8(2) no
O25 C12 N11 C10 177.2(2) no
O25 C12 N11 C18 -2.1(3) no
O25 C12 C13 C9 -177.9(2) no
O25 C12 C13 C14 60.8(2) no
N2 C1 C16 C4 0.2(2) no
N2 C1 C16 C15 123.1(2) no
N2 C3 C4 C5 -125.0(2) no
N2 C3 C4 C16 -1.6(2) no
N11 C10 C9 C8 120.9(2) no
N11 C10 C9 C13 -0.9(2) no
N11 C12 C13 C9 1.4(2) no
N11 C12 C13 C14 -119.9(2) no
C1 N2 C3 C4 1.8(2) no
C1 C16 C4 C3 0.8(2) no
C1 C16 C4 C5 123.0(1) no
C1 C16 C15 C14 -171.8(1) no
C3 N2 C1 C16 -1.3(2) no
C3 C4 C5 C6 167.6(1) no
C3 C4 C16 C15 -121.6(1) no
C4 C3 N2 C17 -180.0(2) no
C4 C5 C6 C7 128.6(2) no
C4 C5 C6 C14 -47.6(2) no
C4 C16 C15 C14 -53.6(2) no
C5 C4 C16 C15 0.7(2) no
C5 C6 C7 C8 -174.6(2) no
C5 C6 C7 C19 4.9(3) no
C5 C6 C14 C13 -133.8(1) no
C5 C6 C14 C15 -5.3(2) no
C6 C5 C4 C16 49.6(2) no
C6 C7 C8 C9 -50.4(2) no
C6 C7 C19 C20 54.1(3) no
C6 C14 C13 C9 -49.4(2) no
C6 C14 C13 C12 67.7(2) no
C6 C14 C15 C16 56.2(2) no
C7 C6 C14 C13 49.7(2) no
C7 C6 C14 C15 178.2(2) no
C7 C8 C9 C10 -70.8(2) no
C7 C8 C9 C13 45.7(2) no
C7 C19 C20 C21 0.5(3) no
C8 C7 C6 C14 1.5(2) no
C8 C7 C19 C20 -126.4(2) no
C8 C9 C13 C12 -119.4(1) no
C8 C9 C13 C14 3.0(2) no
C9 C8 C7 C19 130.1(2) no
C9 C10 N11 C12 2.0(2) no
C9 C10 N11 C18 -178.8(2) no
C9 C13 C14 C15 -176.4(1) no
C10 N11 C12 C13 -2.2(2) no
C10 C9 C13 C12 -0.3(2) no
C10 C9 C13 C14 122.1(1) no
C12 C13 C14 C15 -59.3(2) no
C13 C12 N11 C18 178.6(2) no
C13 C14 C15 C16 -178.0(1) no
C14 C6 C7 C19 -179.0(2) no
C16 C1 N2 C17 -179.5(2) no
